data_2201132
loop_
_publ_author_name
'Gordon, Laura E.'
'Harrison, William T. A.'

_publ_section_title
;
 Ammonium zinc hydrogenphosphite hydrate,
 (NH~4~)~2~Zn~5~(HPO~3~)~6~&#x00B7;4H~2~O
;
_journal_issue 6
_journal_name_full 'Acta Crystallographica Section E'
_journal_page_first i41
_journal_page_last i43
_journal_paper_doi 10.1107/S1600536802008243
_journal_volume 58
_journal_year 2002
_chemical_formula_iupac '(N H4)2 Zn5  (H P O3)6,  4H2 O'
_chemical_formula_moiety '(N H4)2 Zn5  (H P O3)6,  4H2 O'
_chemical_formula_sum 'H11 N O11 P3 Zn2.5'
_chemical_formula_weight 457.43
_chemical_melting_point 'decomposes before melting'
_chemical_name_common 'Ammonium zinc hydrogen phosphite hydrate'
_space_group_IT_number 2
_symmetry_cell_setting triclinic
_symmetry_space_group_name_Hall '-P 1'
_symmetry_space_group_name_H-M 'P -1'
_atom_sites_solution_hydrogens geom
_atom_sites_solution_primary direct
_atom_sites_solution_secondary difmap
_audit_creation_method SHELXL-97
_cell_angle_alpha 63.4090(10)
_cell_angle_beta 87.1620(10)
_cell_angle_gamma 72.9690(10)
_cell_formula_units_Z 2
_cell_length_a 7.2263(3)
_cell_length_b 9.7728(4)
_cell_length_c 10.2349(5)
_cell_measurement_reflns_used 3972
_cell_measurement_temperature 293(2)
_cell_measurement_theta_max 32.43
_cell_measurement_theta_min 2.46
_cell_volume 615.18(5)
_computing_cell_refinement SMART
_computing_data_collection 'SMART (Bruker, 1999)'
_computing_data_reduction SMART
_computing_molecular_graphics 'ORTEP-3 (Farrugia, 1997)'
_computing_publication_material SHELXL97
_computing_structure_refinement 'SHELXL97 (Sheldrick, 1997)'
_computing_structure_solution 'SHELXS97 (Sheldrick, 1997)'
_diffrn_ambient_temperature 293(2)
_diffrn_measured_fraction_theta_full 0.959
_diffrn_measured_fraction_theta_max 0.959
_diffrn_measurement_device_type 'Bruker SMART 1000 CCD'
_diffrn_measurement_method \w
_diffrn_radiation_monochromator graphite
_diffrn_radiation_source 'fine-focus sealed tube'
_diffrn_radiation_type MoK\a
_diffrn_radiation_wavelength 0.71073
_diffrn_reflns_av_R_equivalents 0.0128
_diffrn_reflns_av_sigmaI/netI 0.0235
_diffrn_reflns_limit_h_max 9
_diffrn_reflns_limit_h_min -10
_diffrn_reflns_limit_k_max 14
_diffrn_reflns_limit_k_min -13
_diffrn_reflns_limit_l_max 15
_diffrn_reflns_limit_l_min -15
_diffrn_reflns_number 6425
_diffrn_reflns_theta_full 32.52
_diffrn_reflns_theta_max 32.52
_diffrn_reflns_theta_min 2.24
_diffrn_standards_decay_% 0
_exptl_absorpt_coefficient_mu 5.288
_exptl_absorpt_correction_T_max 0.547
_exptl_absorpt_correction_T_min 0.232
_exptl_absorpt_correction_type multi-scan
_exptl_absorpt_process_details '(SADABS; Bruker, 1999)'
_exptl_crystal_colour colourless
_exptl_crystal_density_diffrn 2.469
_exptl_crystal_density_method 'not measured'
_exptl_crystal_description 'chunky plate'
_exptl_crystal_F_000 452
_exptl_crystal_size_max 0.39
_exptl_crystal_size_mid 0.28
_exptl_crystal_size_min 0.13
_refine_diff_density_max 0.743
_refine_diff_density_min -0.643
_refine_ls_extinction_coef 0.0101(10)
_refine_ls_extinction_expression Fc^*^=kFc[1+0.001xFc^2^\l^3^/sin(2\q)]^-1/4^
_refine_ls_extinction_method SHELXL97
_refine_ls_goodness_of_fit_ref 1.018
_refine_ls_hydrogen_treatment constr
_refine_ls_matrix_type full
_refine_ls_number_parameters 161
_refine_ls_number_reflns 4274
_refine_ls_number_restraints 0
_refine_ls_restrained_S_all 1.018
_refine_ls_R_factor_all 0.0326
_refine_ls_R_factor_gt 0.0265
_refine_ls_shift/su_max 0.001
_refine_ls_shift/su_mean 0.000
_refine_ls_structure_factor_coef Fsqd
_refine_ls_weighting_details 'calc w = 1/[\s^2^(Fo^2^)+(0.0457P)^2^] where P = (Fo^2^+2Fc^2^)/3'
_refine_ls_weighting_scheme calc
_refine_ls_wR_factor_gt 0.0719
_refine_ls_wR_factor_ref 0.0741
_reflns_number_gt 3646
_reflns_number_total 4274
_reflns_threshold_expression I>2\s(I)
_cod_data_source_file mg6009.cif
_cod_data_source_block I
_cod_original_formula_sum 'H11 N O11 P3 Zn2.50'
_cod_database_code 2201132
_cod_database_fobs_code 2201132

loop_
_symmetry_equiv_pos_as_xyz
'x, y, z'
'-x, -y, -z'

loop_
_atom_site_label
_atom_site_fract_x
_atom_site_fract_y
_atom_site_fract_z
_atom_site_U_iso_or_equiv
_atom_site_adp_type
_atom_site_calc_flag
_atom_site_refinement_flags
_atom_site_occupancy
_atom_site_disorder_assembly
_atom_site_disorder_group
_atom_site_type_symbol
N1 0.2216(3) 0.0432(3) -0.1527(2) 0.0323(4) Uani d . 1 . . N
H4 0.0901 0.0626 -0.1832 0.039 Uiso d R 1 . . H
H5 0.3153 0.0389 -0.1983 0.039 Uiso d R 1 . . H
H6 0.2653 -0.0598 -0.0947 0.039 Uiso d R 1 . . H
H7 0.2341 0.0888 -0.0898 0.039 Uiso d R 1 . . H
Zn1 0.33591(3) 0.70373(3) 0.33542(2) 0.02207(7) Uani d . 1 . . Zn
Zn2 0.36418(3) 0.35646(3) -0.01856(2) 0.02207(7) Uani d . 1 . . Zn
Zn3 0.5000 0.0000 0.5000 0.02457(8) Uani d S 1 . . Zn
P1 0.76267(7) 0.49691(6) 0.34845(5) 0.02117(10) Uani d . 1 . . P
H1 0.9357 0.4953 0.3861 0.025 Uiso calc R 1 . . H
P2 0.23711(8) 0.59235(7) 0.11813(6) 0.02365(11) Uani d . 1 . . P
H2 0.0574 0.6545 0.0550 0.028 Uiso calc R 1 . . H
P3 0.24927(7) 0.06249(6) 0.20335(5) 0.01984(10) Uani d . 1 . . P
H3 0.1040 0.1587 0.2343 0.024 Uiso calc R 1 . . H
O1 0.6177(2) 0.65059(19) 0.3397(2) 0.0319(3) Uani d . 1 . . O
O2 0.7265(3) 0.34607(19) 0.46569(17) 0.0351(4) Uani d . 1 . . O
O3 0.7754(3) 0.4894(2) 0.20445(17) 0.0364(4) Uani d . 1 . . O
O4 0.3106(3) 0.42325(19) 0.13484(17) 0.0324(3) Uani d . 1 . . O
O5 0.3533(2) 0.7013(2) 0.01944(19) 0.0323(3) Uani d . 1 . . O
O6 0.2266(3) 0.5857(2) 0.2685(2) 0.0414(4) Uani d . 1 . . O
O7 0.2957(2) 0.15858(18) 0.04834(15) 0.0265(3) Uani d . 1 . . O
O8 0.1819(2) -0.07397(18) 0.21001(17) 0.0274(3) Uani d . 1 . . O
O9 0.4199(3) 0.0023(2) 0.31444(18) 0.0340(4) Uani d . 1 . . O
O10 0.2921(3) 0.2245(2) 0.4567(2) 0.0510(5) Uani d . 1 . . O
H8 0.3268 0.2750 0.4848 0.061 Uiso d R 1 . . H
H9 0.2797 0.3058 0.3576 0.061 Uiso d R 1 . . H
O11 0.6953(4) 0.1300(3) 0.3727(3) 0.0661(7) Uani d . 1 . . O
H10 0.7417 0.1837 0.3945 0.079 Uiso d R 1 . . H
H11 0.6129 0.2208 0.2671 0.079 Uiso d R 1 . . H

loop_
_atom_site_aniso_label
_atom_site_aniso_U_11
_atom_site_aniso_U_22
_atom_site_aniso_U_33
_atom_site_aniso_U_12
_atom_site_aniso_U_13
_atom_site_aniso_U_23
N1 0.0287(9) 0.0375(11) 0.0332(10) -0.0132(8) 0.0030(7) -0.0161(9)
Zn1 0.02774(13) 0.01781(11) 0.01966(11) -0.00815(9) 0.00385(9) -0.00705(9)
Zn2 0.02897(13) 0.01842(12) 0.01929(11) -0.01069(9) 0.00455(9) -0.00702(9)
Zn3 0.03317(19) 0.02149(16) 0.02000(15) -0.00807(13) -0.00420(13) -0.00968(13)
P1 0.0217(2) 0.0181(2) 0.0202(2) -0.00656(18) 0.00270(17) -0.00547(18)
P2 0.0237(2) 0.0237(2) 0.0278(2) -0.0112(2) 0.00540(19) -0.0131(2)
P3 0.0243(2) 0.0155(2) 0.0177(2) -0.00576(17) -0.00058(17) -0.00565(17)
O1 0.0296(8) 0.0216(7) 0.0431(9) -0.0055(6) 0.0028(7) -0.0147(7)
O2 0.0637(12) 0.0225(8) 0.0216(7) -0.0202(8) 0.0127(7) -0.0087(6)
O3 0.0484(10) 0.0284(8) 0.0192(7) -0.0023(7) 0.0044(7) -0.0056(6)
O4 0.0533(10) 0.0239(8) 0.0237(7) -0.0148(7) 0.0073(7) -0.0124(6)
O5 0.0310(8) 0.0238(8) 0.0386(9) -0.0124(6) 0.0093(7) -0.0094(7)
O6 0.0604(12) 0.0510(11) 0.0409(9) -0.0385(10) 0.0248(9) -0.0334(9)
O7 0.0409(9) 0.0217(7) 0.0202(6) -0.0175(6) 0.0033(6) -0.0074(6)
O8 0.0273(7) 0.0191(7) 0.0307(7) -0.0104(6) -0.0039(6) -0.0043(6)
O9 0.0418(9) 0.0332(9) 0.0267(7) -0.0054(7) -0.0110(7) -0.0156(7)
O10 0.0651(13) 0.0243(9) 0.0544(12) 0.0010(9) -0.0233(10) -0.0161(9)
O11 0.111(2) 0.0719(16) 0.0597(14) -0.0694(16) 0.0384(14) -0.0449(13)

loop_
_atom_type_symbol
_atom_type_description
_atom_type_scat_dispersion_real
_atom_type_scat_dispersion_imag
_atom_type_scat_source
H H 0.0000 0.0000 'International Tables Vol C Tables 4.2.6.8 and 6.1.1.4'
N N 0.0061 0.0033 'International Tables Vol C Tables 4.2.6.8 and 6.1.1.4'
O O 0.0106 0.0060 'International Tables Vol C Tables 4.2.6.8 and 6.1.1.4'
P P 0.1023 0.0942 'International Tables Vol C Tables 4.2.6.8 and 6.1.1.4'
Zn Zn 0.2839 1.4301 'International Tables Vol C Tables 4.2.6.8 and 6.1.1.4'

loop_
_geom_angle_atom_site_label_1
_geom_angle_atom_site_label_2
_geom_angle_atom_site_label_3
_geom_angle_site_symmetry_1
_geom_angle_site_symmetry_3
_geom_angle
_geom_angle_publ_flag
H4 N1 H5 . . 128.6 ?
H4 N1 H6 . . 105.4 ?
H5 N1 H6 . . 91.0 ?
H4 N1 H7 . . 113.4 ?
H5 N1 H7 . . 109.5 ?
H6 N1 H7 . . 102.7 ?
O6 Zn1 O2 . 2_666 108.41(7) ?
O6 Zn1 O1 . . 114.27(8) ?
O2 Zn1 O1 2_666 . 106.63(8) ?
O6 Zn1 O8 . 1_565 102.07(8) ?
O2 Zn1 O8 2_666 1_565 107.23(7) ?
O1 Zn1 O8 . 1_565 117.79(7) ?
O3 Zn2 O4 2_665 . 114.23(7) ?
O3 Zn2 O7 2_665 . 109.52(7) ?
O4 Zn2 O7 . . 106.65(6) ?
O3 Zn2 O5 2_665 2_665 114.45(8) ?
O4 Zn2 O5 . 2_665 104.69(7) ?
O7 Zn2 O5 . 2_665 106.73(7) ?
O9 Zn3 O9 2_656 . 180.0 ?
O9 Zn3 O10 2_656 . 85.46(7) ?
O9 Zn3 O10 . . 94.54(7) ?
O9 Zn3 O10 2_656 2_656 94.54(7) ?
O9 Zn3 O10 . 2_656 85.46(7) ?
O10 Zn3 O10 . 2_656 180.0 ?
O9 Zn3 O11 2_656 2_656 86.14(8) ?
O9 Zn3 O11 . 2_656 93.86(8) ?
O10 Zn3 O11 . 2_656 91.57(10) ?
O10 Zn3 O11 2_656 2_656 88.43(10) ?
O9 Zn3 O11 2_656 . 93.86(8) ?
O9 Zn3 O11 . . 86.14(8) ?
O10 Zn3 O11 . . 88.43(10) ?
O10 Zn3 O11 2_656 . 91.57(10) ?
O11 Zn3 O11 2_656 . 180.0(2) ?
O3 P1 O2 . . 109.52(10) ?
O3 P1 O1 . . 113.71(10) ?
O2 P1 O1 . . 113.08(10) ?
O3 P1 H1 . . 106.7 ?
O2 P1 H1 . . 106.7 ?
O1 P1 H1 . . 106.7 ?
O6 P2 O4 . . 109.10(10) ?
O6 P2 O5 . . 112.87(10) ?
O4 P2 O5 . . 113.41(10) ?
O6 P2 H2 . . 107.0 ?
O4 P2 H2 . . 107.0 ?
O5 P2 H2 . . 107.0 ?
O9 P3 O7 . . 111.59(10) ?
O9 P3 O8 . . 111.91(9) ?
O7 P3 O8 . . 109.55(8) ?
O9 P3 H3 . . 107.9 ?
O7 P3 H3 . . 107.9 ?
O8 P3 H3 . . 107.9 ?
P1 O1 Zn1 . . 127.86(10) yes
P1 O2 Zn1 . 2_666 129.28(10) yes
P1 O3 Zn2 . 2_665 128.74(11) yes
P2 O4 Zn2 . . 127.96(10) yes
P2 O5 Zn2 . 2_665 126.35(10) yes
P2 O6 Zn1 . . 125.97(10) yes
P3 O7 Zn2 . . 124.65(8) yes
P3 O8 Zn1 . 1_545 119.29(9) yes
P3 O9 Zn3 . . 143.17(12) yes
Zn3 O10 H8 . . 114.5 ?
Zn3 O10 H9 . . 114.5 ?
H8 O10 H9 . . 90.9 ?
Zn3 O11 H10 . . 125.1 ?
Zn3 O11 H11 . . 106.4 ?
H10 O11 H11 . . 101.0 ?

loop_
_geom_bond_atom_site_label_1
_geom_bond_atom_site_label_2
_geom_bond_site_symmetry_2
_geom_bond_distance
_geom_bond_publ_flag
N1 H4 . 0.9525 ?
N1 H5 . 0.8048 ?
N1 H6 . 0.8733 ?
N1 H7 . 0.9526 ?
Zn1 O6 . 1.9283(16) yes
Zn1 O2 2_666 1.9325(15) yes
Zn1 O1 . 1.9462(17) yes
Zn1 O8 1_565 1.9583(15) yes
Zn2 O3 2_665 1.9079(16) yes
Zn2 O4 . 1.9365(15) yes
Zn2 O7 . 1.9480(14) yes
Zn2 O5 2_665 1.9529(17) yes
Zn3 O9 2_656 2.0014(14) yes
Zn3 O9 . 2.0014(14) yes
Zn3 O10 . 2.1290(19) yes
Zn3 O10 2_656 2.1290(19) yes
Zn3 O11 2_656 2.166(2) yes
Zn3 O11 . 2.166(2) yes
P1 O3 . 1.5050(17) yes
P1 O2 . 1.5140(16) yes
P1 O1 . 1.5260(17) yes
P1 H1 . 1.3200 ?
P2 O6 . 1.5104(18) yes
P2 O4 . 1.5114(16) yes
P2 O5 . 1.5281(16) yes
P2 H2 . 1.3200 ?
P3 O9 . 1.5079(16) yes
P3 O7 . 1.5197(15) yes
P3 O8 . 1.5219(15) yes
P3 H3 . 1.3200 ?
O10 H8 . 0.7717 ?
O10 H9 . 0.9566 ?
O11 H10 . 0.8084 ?
O11 H11 . 1.0981 ?

loop_
_geom_hbond_atom_site_label_D
_geom_hbond_atom_site_label_H
_geom_hbond_atom_site_label_A
_geom_hbond_site_symmetry_A
_geom_hbond_distance_DH
_geom_hbond_distance_HA
_geom_hbond_distance_DA
_geom_hbond_angle_DHA
_geom_hbond_publ_flag
N1 H4 O8 2 0.95 1.96 2.904(2) 169.7 yes
N1 H5 O9 2_655 0.80 2.23 3.035(3) 173.6 yes
N1 H6 O5 1_545 0.87 2.00 2.865(3) 173.4 yes
N1 H7 O7 . 0.95 1.94 2.887(2) 171.8 yes
O10 H8 O1 2_666 0.77 2.31 3.022(3) 154.3 yes
O10 H9 O4 . 0.96 2.08 3.004(3) 162.3 yes
O10 H9 O6 . 0.96 2.38 3.069(3) 128.9 yes
O11 H10 O2 . 0.81 2.00 2.742(2) 153.1 yes
O11 H11 O4 . 1.10 2.43 3.410(3) 148.4 yes
